data_7047601
loop_
_publ_author_name
'Kumari, Babli'
'Kundu, Samapti'
'Ghosh, Kajari'
'Banerjee, Mahuya'
'Pradhan, Swapan Kumar'
'Islam, Sk Manirul'
'Brand\~ao, Paula'
'F\'elix, V\'itor'
'Das, Debasis'

_publ_section_title
;
 Exploring (bio)catalytic activities of structurally characterised Cu(ii)
 and Mn(iii) complexes: histidine recognition and photocatalytic
 application of Cu(ii) complex and derived CuO nano-cubes.
;
_journal_issue 39
_journal_name_full 'Dalton transactions (Cambridge, England : 2003)'
_journal_page_first 14008
_journal_page_last 14016
_journal_paper_doi 10.1039/c8dt03007c
_journal_volume 47
_journal_year 2018
_chemical_formula_sum 'C30 H30 Cl Mn N4 O2'
_chemical_formula_weight 568.97
_space_group_crystal_system orthorhombic
_space_group_IT_number 61
_space_group_name_Hall '-P 2ac 2ab'
_space_group_name_H-M_alt 'P b c a'
_symmetry_space_group_name_Hall '-P 2ac 2ab'
_symmetry_space_group_name_H-M 'P b c a'
_atom_sites_solution_hydrogens mixed
_audit_creation_method SHELXL-2016/4
_audit_update_record
;
2018-03-05 deposited with the CCDC.
2018-09-03 downloaded from the CCDC.
;
_cell_angle_alpha 90
_cell_angle_beta 90
_cell_angle_gamma 90
_cell_formula_units_Z 8
_cell_length_a 9.4779(8)
_cell_length_b 19.2235(17)
_cell_length_c 28.921(2)
_cell_measurement_reflns_used 430
_cell_measurement_temperature 150(2)
_cell_measurement_theta_max 25.60
_cell_measurement_theta_min 3.08
_cell_volume 5269.4(7)
_computing_cell_refinement 'Bruker Smart'
_computing_data_collection 'Bruker Smart'
_computing_data_reduction 'Bruker Saint'
_computing_molecular_graphics 'Mercury (Macrae et al 2008)'
_computing_publication_material 'SHELXL-2016/4 (Sheldrick, 2016)'
_computing_structure_refinement 'SHELXL-2016/4 (Sheldrick, 2016)'
_computing_structure_solution 'SHELXS-2016/4 (Sheldrick, 2016)'
_diffrn_ambient_temperature 150(2)
_diffrn_measured_fraction_theta_full 1.000
_diffrn_measured_fraction_theta_max 0.997
_diffrn_measurement_device_type 'Bruker Kappa APEX II CCD'
_diffrn_measurement_method 'omega and phi scans'
_diffrn_radiation_type MoK\a
_diffrn_radiation_wavelength 0.71073
_diffrn_reflns_av_R_equivalents 0.1639
_diffrn_reflns_av_unetI/netI 0.0767
_diffrn_reflns_Laue_measured_fraction_full 1.000
_diffrn_reflns_Laue_measured_fraction_max 0.997
_diffrn_reflns_limit_h_max 11
_diffrn_reflns_limit_h_min -11
_diffrn_reflns_limit_k_max 23
_diffrn_reflns_limit_k_min -24
_diffrn_reflns_limit_l_max 36
_diffrn_reflns_limit_l_min -35
_diffrn_reflns_number 97358
_diffrn_reflns_point_group_measured_fraction_full 1.000
_diffrn_reflns_point_group_measured_fraction_max 0.997
_diffrn_reflns_theta_full 25.242
_diffrn_reflns_theta_max 26.484
_diffrn_reflns_theta_min 1.408
_diffrn_source 'fine-focus sealed tube'
_exptl_absorpt_coefficient_mu 0.638
_exptl_absorpt_correction_T_max 0.7454
_exptl_absorpt_correction_T_min 0.6753
_exptl_absorpt_correction_type multi-scan
_exptl_absorpt_process_details 'SADABS 2014/5 (Bruker, 2014)'
_exptl_crystal_colour brown
_exptl_crystal_density_diffrn 1.434
_exptl_crystal_description needle
_exptl_crystal_F_000 2368
_exptl_crystal_size_max 0.200
_exptl_crystal_size_mid 0.040
_exptl_crystal_size_min 0.010
_refine_diff_density_max 0.540
_refine_diff_density_min -0.537
_refine_diff_density_rms 0.078
_refine_ls_extinction_method none
_refine_ls_goodness_of_fit_ref 1.004
_refine_ls_hydrogen_treatment constr
_refine_ls_matrix_type full
_refine_ls_number_parameters 343
_refine_ls_number_reflns 5427
_refine_ls_number_restraints 0
_refine_ls_restrained_S_all 1.004
_refine_ls_R_factor_all 0.1234
_refine_ls_R_factor_gt 0.0452
_refine_ls_shift/su_max 0.001
_refine_ls_shift/su_mean 0.000
_refine_ls_structure_factor_coef Fsqd
_refine_ls_weighting_details 'w=1/[\s^2^(Fo^2^)+(0.0347P)^2^+5.8661P] where P=(Fo^2^+2Fc^2^)/3'
_refine_ls_weighting_scheme calc
_refine_ls_wR_factor_gt 0.0843
_refine_ls_wR_factor_ref 0.1115
_reflns_Friedel_coverage 0.000
_reflns_number_gt 2992
_reflns_number_total 5427
_reflns_threshold_expression 'I > 2\s(I)'
_cod_data_source_file c8dt03007c2.cif
_cod_data_source_block compound_4
_cod_depositor_comments 'Adding full bibliography for 7047600--7047601.cif.'
_cod_original_cell_volume 5269.3(8)
_cod_database_code 7047601
_shelx_space_group_comment
;
The symmetry employed for this shelxl refinement is uniquely defined
by the following loop, which should always be used as a source of
symmetry information in preference to the above space-group names.
They are only intended as comments.
;
_shelx_estimated_absorpt_t_min 0.883
_shelx_estimated_absorpt_t_max 0.994

loop_
_space_group_symop_operation_xyz
'x, y, z'
'-x+1/2, -y, z+1/2'
'-x, y+1/2, -z+1/2'
'x+1/2, -y+1/2, -z'
'-x, -y, -z'
'x-1/2, y, -z-1/2'
'x, -y-1/2, z-1/2'
'-x-1/2, y-1/2, z'

loop_
_atom_site_label
_atom_site_type_symbol
_atom_site_fract_x
_atom_site_fract_y
_atom_site_fract_z
_atom_site_U_iso_or_equiv
_atom_site_adp_type
_atom_site_occupancy
_atom_site_site_symmetry_order
_atom_site_calc_flag
_atom_site_refinement_flags_posn
_atom_site_refinement_flags_adp
C26 C 0.8250(5) -0.0792(3) 0.97126(15) 0.0585(14) Uani 1 1 d . .
H26 H 0.853146 -0.073031 1.002516 0.070 Uiso 1 1 calc R U
C25 C 0.7196(5) -0.0384(2) 0.95243(15) 0.0511(12) Uani 1 1 d . .
H25 H 0.672052 -0.005362 0.971238 0.061 Uiso 1 1 calc R U
C28 C 0.8518(4) -0.1367(2) 0.89829(13) 0.0373(10) Uani 1 1 d . .
H28 H 0.896355 -0.171381 0.880033 0.045 Uiso 1 1 calc R U
C23 C 0.7503(4) -0.09404(18) 0.87872(12) 0.0285(8) Uani 1 1 d . .
C24 C 0.6832(4) -0.0453(2) 0.90674(14) 0.0385(10) Uani 1 1 d . .
H24 H 0.611499 -0.016505 0.894086 0.046 Uiso 1 1 calc R U
C27 C 0.8887(5) -0.1289(2) 0.94418(13) 0.0497(12) Uani 1 1 d . .
H27 H 0.958856 -0.158286 0.957194 0.060 Uiso 1 1 calc R U
C12 C 0.9126(3) 0.14662(18) 0.82891(11) 0.0236(8) Uani 1 1 d . .
C13 C 0.9019(4) 0.21427(18) 0.84667(12) 0.0283(8) Uani 1 1 d . .
H13 H 0.885476 0.252227 0.826340 0.034 Uiso 1 1 calc R U
C14 C 0.9150(4) 0.2260(2) 0.89348(13) 0.0352(10) Uani 1 1 d . .
H14 H 0.907561 0.272147 0.904930 0.042 Uiso 1 1 calc R U
C15 C 0.9386(4) 0.1721(2) 0.92420(13) 0.0364(10) Uani 1 1 d . .
H15 H 0.947697 0.181051 0.956362 0.044 Uiso 1 1 calc R U
C16 C 0.9489(4) 0.1052(2) 0.90749(12) 0.0298(9) Uani 1 1 d . .
H16 H 0.965535 0.067884 0.928321 0.036 Uiso 1 1 calc R U
C17 C 0.9349(3) 0.09143(18) 0.85985(11) 0.0225(8) Uani 1 1 d . .
C18 C 0.9522(3) 0.02048(18) 0.84472(11) 0.0239(8) Uani 1 1 d . .
H18 H 0.981812 -0.012068 0.867456 0.029 Uiso 1 1 calc R U
C20 C 0.9561(4) -0.07910(16) 0.79765(12) 0.0258(8) Uani 1 1 d . .
H20A H 1.017891 -0.096087 0.822832 0.031 Uiso 1 1 calc R U
H20B H 1.005396 -0.087167 0.767948 0.031 Uiso 1 1 calc R U
C21 C 0.8172(4) -0.12063(18) 0.79806(11) 0.0281(9) Uani 1 1 d . .
H21A H 0.773699 -0.117352 0.767011 0.034 Uiso 1 1 calc R U
H21B H 0.839697 -0.170197 0.803687 0.034 Uiso 1 1 calc R U
C32 C 0.8254(3) -0.03234(18) 0.67060(11) 0.0231(8) Uani 1 1 d . .
C33 C 0.8491(4) -0.09868(19) 0.65202(12) 0.0309(9) Uani 1 1 d . .
H33 H 0.869043 -0.136683 0.671975 0.037 Uiso 1 1 calc R U
C34 C 0.8436(4) -0.1089(2) 0.60503(13) 0.0395(10) Uani 1 1 d . .
H34 H 0.861757 -0.153926 0.592904 0.047 Uiso 1 1 calc R U
C35 C 0.8123(4) -0.0550(2) 0.57492(13) 0.0411(10) Uani 1 1 d . .
H35 H 0.806192 -0.063296 0.542602 0.049 Uiso 1 1 calc R U
C36 C 0.7903(4) 0.0102(2) 0.59226(11) 0.0325(9) Uani 1 1 d . .
H36 H 0.769957 0.047438 0.571714 0.039 Uiso 1 1 calc R U
C37 C 0.7974(4) 0.02308(19) 0.64028(11) 0.0244(8) Uani 1 1 d . .
C38 C 0.7728(3) 0.09273(18) 0.65586(11) 0.0250(8) Uani 1 1 d . .
H38 H 0.737975 0.124754 0.633603 0.030 Uiso 1 1 calc R U
C40 C 0.7671(4) 0.19142(17) 0.70308(12) 0.0267(8) Uani 1 1 d . .
H40A H 0.723104 0.199663 0.733643 0.032 Uiso 1 1 calc R U
H40B H 0.700381 0.207513 0.679006 0.032 Uiso 1 1 calc R U
C41 C 0.9045(4) 0.23332(17) 0.69960(12) 0.0291(9) Uani 1 1 d . .
H41A H 0.880264 0.282074 0.691967 0.035 Uiso 1 1 calc R U
H41B H 0.950269 0.233471 0.730374 0.035 Uiso 1 1 calc R U
C43 C 0.9755(4) 0.20384(18) 0.61851(12) 0.0302(9) Uani 1 1 d . .
C48 C 1.0605(4) 0.1614(2) 0.59118(14) 0.0411(10) Uani 1 1 d . .
H48 H 1.136615 0.136671 0.604789 0.049 Uiso 1 1 calc R U
C47 C 1.0347(5) 0.1552(2) 0.54461(16) 0.0542(12) Uani 1 1 d . .
H47 H 1.094118 0.126444 0.526338 0.065 Uiso 1 1 calc R U
C46 C 0.9245(5) 0.1898(2) 0.52395(15) 0.0547(13) Uani 1 1 d . .
H46 H 0.906821 0.184707 0.491793 0.066 Uiso 1 1 calc R U
C45 C 0.8404(5) 0.2319(2) 0.55076(14) 0.0488(12) Uani 1 1 d . .
H45 H 0.763979 0.256326 0.537036 0.059 Uiso 1 1 calc R U
C44 C 0.8665(4) 0.2390(2) 0.59763(13) 0.0389(10) Uani 1 1 d . .
H44 H 0.808131 0.268603 0.615650 0.047 Uiso 1 1 calc R U
CL Cl 1.11414(9) 0.05747(4) 0.71214(3) 0.02487(19) Uani 1 1 d . .
MN Mn 0.86413(5) 0.05663(2) 0.75019(2) 0.01991(13) Uani 1 1 d . .
N19 N 0.9318(3) -0.00349(14) 0.80367(9) 0.0209(6) Uani 1 1 d . .
N22 N 0.7142(3) -0.09861(15) 0.83198(10) 0.0308(7) Uani 1 1 d . .
H22 H 0.628030 -0.087997 0.823093 0.037 Uiso 1 1 calc R U
N39 N 0.7933(3) 0.11648(14) 0.69715(9) 0.0221(6) Uani 1 1 d . .
N42 N 1.0059(3) 0.20864(15) 0.66595(10) 0.0329(8) Uani 1 1 d . .
H42 H 1.087128 0.230011 0.669961 0.039 Uiso 1 1 d R U
O11 O 0.9048(2) 0.13731(11) 0.78367(7) 0.0249(5) Uani 1 1 d . .
O31 O 0.8265(2) -0.02355(11) 0.71610(7) 0.0259(6) Uani 1 1 d . .

loop_
_atom_site_aniso_label
_atom_site_aniso_U_11
_atom_site_aniso_U_22
_atom_site_aniso_U_33
_atom_site_aniso_U_23
_atom_site_aniso_U_13
_atom_site_aniso_U_12
C26 0.057(3) 0.089(4) 0.029(2) -0.003(3) 0.006(2) 0.005(3)
C25 0.048(3) 0.059(3) 0.047(3) -0.010(2) 0.017(2) 0.002(2)
C28 0.043(3) 0.034(2) 0.034(2) 0.0060(18) 0.004(2) 0.0042(19)
C23 0.027(2) 0.025(2) 0.034(2) 0.0051(17) 0.0059(18) -0.0039(17)
C24 0.031(2) 0.039(3) 0.045(2) 0.000(2) 0.006(2) 0.0016(19)
C27 0.051(3) 0.063(3) 0.035(2) 0.014(2) 0.003(2) 0.013(2)
C12 0.0169(19) 0.032(2) 0.0217(18) -0.0026(15) 0.0002(15) 0.0003(15)
C13 0.025(2) 0.0259(19) 0.034(2) -0.0040(16) -0.0016(17) 0.0010(17)
C14 0.037(2) 0.032(2) 0.036(2) -0.0146(18) -0.0031(19) 0.0000(18)
C15 0.033(2) 0.052(3) 0.024(2) -0.014(2) -0.0019(18) 0.000(2)
C16 0.024(2) 0.040(2) 0.026(2) -0.0024(17) -0.0013(16) 0.0029(17)
C17 0.0157(18) 0.027(2) 0.0245(19) -0.0039(16) 0.0000(15) -0.0029(15)
C18 0.0155(19) 0.033(2) 0.0234(19) 0.0037(16) -0.0005(15) -0.0025(16)
C20 0.028(2) 0.0230(19) 0.0267(19) 0.0017(15) 0.0004(16) 0.0044(16)
C21 0.033(2) 0.023(2) 0.029(2) 0.0011(16) -0.0019(17) -0.0006(16)
C32 0.0166(18) 0.031(2) 0.0214(19) -0.0038(16) 0.0029(15) -0.0049(15)
C33 0.035(2) 0.025(2) 0.033(2) -0.0035(17) 0.0038(18) -0.0057(17)
C34 0.043(3) 0.039(2) 0.036(2) -0.013(2) 0.007(2) -0.008(2)
C35 0.045(2) 0.056(3) 0.0219(19) -0.012(2) 0.0025(18) -0.014(2)
C36 0.032(2) 0.047(3) 0.0188(19) 0.0006(18) -0.0020(17) -0.0056(19)
C37 0.0181(19) 0.032(2) 0.0229(19) -0.0027(16) -0.0025(15) -0.0057(16)
C38 0.0169(19) 0.033(2) 0.0255(19) 0.0055(17) -0.0003(16) -0.0041(16)
C40 0.026(2) 0.025(2) 0.029(2) 0.0033(17) -0.0007(17) 0.0032(16)
C41 0.034(2) 0.0235(19) 0.029(2) 0.0032(15) -0.0001(18) -0.0024(17)
C43 0.028(2) 0.025(2) 0.037(2) 0.0070(17) 0.0035(18) -0.0047(17)
C48 0.038(2) 0.035(2) 0.050(3) 0.002(2) 0.012(2) -0.002(2)
C47 0.067(3) 0.042(3) 0.054(3) -0.007(2) 0.025(3) 0.000(3)
C46 0.078(4) 0.054(3) 0.033(2) -0.002(2) 0.005(2) -0.016(3)
C45 0.056(3) 0.049(3) 0.041(3) 0.013(2) -0.002(2) -0.007(2)
C44 0.042(3) 0.042(2) 0.033(2) 0.0062(19) 0.005(2) 0.005(2)
CL 0.0187(4) 0.0294(4) 0.0265(4) -0.0002(4) -0.0006(4) 0.0026(4)
MN 0.0218(3) 0.0196(2) 0.0184(2) -0.0005(3) -0.0016(2) 0.0002(2)
N19 0.0178(15) 0.0222(15) 0.0227(15) 0.0008(13) 0.0024(12) 0.0023(12)
N22 0.0204(17) 0.0355(19) 0.0365(18) 0.0024(15) -0.0018(14) -0.0001(14)
N39 0.0159(15) 0.0264(16) 0.0239(15) 0.0017(13) 0.0016(12) -0.0010(12)
N42 0.0225(17) 0.0365(19) 0.0397(19) 0.0034(15) 0.0038(15) -0.0077(15)
O11 0.0319(14) 0.0213(12) 0.0214(12) -0.0019(10) -0.0012(11) -0.0034(11)
O31 0.0337(14) 0.0231(13) 0.0208(12) -0.0013(10) -0.0003(11) -0.0020(11)

loop_
_atom_type_symbol
_atom_type_description
_atom_type_scat_dispersion_real
_atom_type_scat_dispersion_imag
_atom_type_scat_source
C C 0.0033 0.0016 'International Tables Vol C Tables 4.2.6.8 and 6.1.1.4'
H H 0.0000 0.0000 'International Tables Vol C Tables 4.2.6.8 and 6.1.1.4'
N N 0.0061 0.0033 'International Tables Vol C Tables 4.2.6.8 and 6.1.1.4'
O O 0.0106 0.0060 'International Tables Vol C Tables 4.2.6.8 and 6.1.1.4'
Cl Cl 0.1484 0.1585 'International Tables Vol C Tables 4.2.6.8 and 6.1.1.4'
Mn Mn 0.3368 0.7283 'International Tables Vol C Tables 4.2.6.8 and 6.1.1.4'

loop_
_geom_angle_atom_site_label_1
_geom_angle_atom_site_label_2
_geom_angle_atom_site_label_3
_geom_angle
_geom_angle_site_symmetry_1
_geom_angle_site_symmetry_3
C27 C26 C25 119.2(4) . .
C27 C26 H26 120.4 . .
C25 C26 H26 120.4 . .
C24 C25 C26 120.4(4) . .
C24 C25 H25 119.8 . .
C26 C25 H25 119.8 . .
C27 C28 C23 120.3(4) . .
C27 C28 H28 119.8 . .
C23 C28 H28 119.8 . .
C28 C23 C24 118.5(3) . .
C28 C23 N22 121.9(3) . .
C24 C23 N22 119.6(3) . .
C25 C24 C23 120.7(4) . .
C25 C24 H24 119.6 . .
C23 C24 H24 119.6 . .
C26 C27 C28 120.8(4) . .
C26 C27 H27 119.6 . .
C28 C27 H27 119.6 . .
O11 C12 C13 118.9(3) . .
O11 C12 C17 122.5(3) . .
C13 C12 C17 118.6(3) . .
C14 C13 C12 120.3(3) . .
C14 C13 H13 119.8 . .
C12 C13 H13 119.8 . .
C13 C14 C15 121.5(4) . .
C13 C14 H14 119.2 . .
C15 C14 H14 119.2 . .
C16 C15 C14 119.0(3) . .
C16 C15 H15 120.5 . .
C14 C15 H15 120.5 . .
C15 C16 C17 120.8(4) . .
C15 C16 H16 119.6 . .
C17 C16 H16 119.6 . .
C12 C17 C16 119.7(3) . .
C12 C17 C18 122.6(3) . .
C16 C17 C18 117.6(3) . .
N19 C18 C17 126.9(3) . .
N19 C18 H18 116.5 . .
C17 C18 H18 116.5 . .
N19 C20 C21 112.0(3) . .
N19 C20 H20A 109.2 . .
C21 C20 H20A 109.2 . .
N19 C20 H20B 109.2 . .
C21 C20 H20B 109.2 . .
H20A C20 H20B 107.9 . .
N22 C21 C20 115.5(3) . .
N22 C21 H21A 108.4 . .
C20 C21 H21A 108.4 . .
N22 C21 H21B 108.4 . .
C20 C21 H21B 108.4 . .
H21A C21 H21B 107.5 . .
O31 C32 C33 119.6(3) . .
O31 C32 C37 121.6(3) . .
C33 C32 C37 118.7(3) . .
C34 C33 C32 120.2(4) . .
C34 C33 H33 119.9 . .
C32 C33 H33 119.9 . .
C33 C34 C35 121.5(4) . .
C33 C34 H34 119.2 . .
C35 C34 H34 119.2 . .
C36 C35 C34 119.2(3) . .
C36 C35 H35 120.4 . .
C34 C35 H35 120.4 . .
C35 C36 C37 121.0(4) . .
C35 C36 H36 119.5 . .
C37 C36 H36 119.5 . .
C32 C37 C36 119.3(3) . .
C32 C37 C38 122.9(3) . .
C36 C37 C38 117.8(3) . .
N39 C38 C37 126.6(3) . .
N39 C38 H38 116.7 . .
C37 C38 H38 116.7 . .
N39 C40 C41 111.3(3) . .
N39 C40 H40A 109.4 . .
C41 C40 H40A 109.4 . .
N39 C40 H40B 109.4 . .
C41 C40 H40B 109.4 . .
H40A C40 H40B 108.0 . .
N42 C41 C40 115.8(3) . .
N42 C41 H41A 108.3 . .
C40 C41 H41A 108.3 . .
N42 C41 H41B 108.3 . .
C40 C41 H41B 108.3 . .
H41A C41 H41B 107.4 . .
C44 C43 C48 118.2(4) . .
C44 C43 N42 123.5(3) . .
C48 C43 N42 118.3(3) . .
C47 C48 C43 120.3(4) . .
C47 C48 H48 119.8 . .
C43 C48 H48 119.8 . .
C48 C47 C46 121.3(4) . .
C48 C47 H47 119.4 . .
C46 C47 H47 119.4 . .
C47 C46 C45 118.7(4) . .
C47 C46 H46 120.7 . .
C45 C46 H46 120.7 . .
C46 C45 C44 120.4(4) . .
C46 C45 H45 119.8 . .
C44 C45 H45 119.8 . .
C43 C44 C45 121.1(4) . .
C43 C44 H44 119.4 . .
C45 C44 H44 119.4 . .
MN CL MN 130.39(3) 6_657 .
O31 MN O11 178.93(11) . .
O31 MN N39 90.32(10) . .
O11 MN N39 89.39(11) . .
O31 MN N19 89.59(11) . .
O11 MN N19 90.71(10) . .
N39 MN N19 179.08(11) . .
O31 MN CL 92.99(8) . 6_557
O11 MN CL 88.04(7) . 6_557
N39 MN CL 90.67(8) . 6_557
N19 MN CL 88.41(8) . 6_557
O31 MN CL 87.47(7) . .
O11 MN CL 91.49(7) . .
N39 MN CL 88.74(8) . .
N19 MN CL 92.17(8) . .
CL MN CL 179.25(4) 6_557 .
C18 N19 C20 115.8(3) . .
C18 N19 MN 123.0(2) . .
C20 N19 MN 121.1(2) . .
C23 N22 C21 120.6(3) . .
C23 N22 H22 119.7 . .
C21 N22 H22 119.7 . .
C38 N39 C40 115.3(3) . .
C38 N39 MN 123.2(2) . .
C40 N39 MN 121.5(2) . .
C43 N42 C41 122.8(3) . .
C43 N42 H42 109.8 . .
C41 N42 H42 109.8 . .
C12 O11 MN 129.5(2) . .
C32 O31 MN 129.2(2) . .

loop_
_geom_bond_atom_site_label_1
_geom_bond_atom_site_label_2
_geom_bond_distance
_geom_bond_site_symmetry_2
C26 C27 1.375(6) .
C26 C25 1.383(6) .
C26 H26 0.9500 .
C25 C24 1.372(5) .
C25 H25 0.9500 .
C28 C27 1.380(5) .
C28 C23 1.384(5) .
C28 H28 0.9500 .
C23 C24 1.392(5) .
C23 N22 1.397(4) .
C24 H24 0.9500 .
C27 H27 0.9500 .
C12 O11 1.322(4) .
C12 C13 1.402(5) .
C12 C17 1.404(4) .
C13 C14 1.378(5) .
C13 H13 0.9500 .
C14 C15 1.383(5) .
C14 H14 0.9500 .
C15 C16 1.377(5) .
C15 H15 0.9500 .
C16 C17 1.409(4) .
C16 H16 0.9500 .
C17 C18 1.442(5) .
C18 N19 1.288(4) .
C18 H18 0.9500 .
C20 N19 1.482(4) .
C20 C21 1.540(5) .
C20 H20A 0.9900 .
C20 H20B 0.9900 .
C21 N22 1.447(4) .
C21 H21A 0.9900 .
C21 H21B 0.9900 .
C32 O31 1.327(4) .
C32 C33 1.402(5) .
C32 C37 1.405(5) .
C33 C34 1.374(5) .
C33 H33 0.9500 .
C34 C35 1.385(5) .
C34 H34 0.9500 .
C35 C36 1.366(5) .
C35 H35 0.9500 .
C36 C37 1.412(4) .
C36 H36 0.9500 .
C37 C38 1.432(5) .
C38 N39 1.293(4) .
C38 H38 0.9500 .
C40 N39 1.472(4) .
C40 C41 1.535(5) .
C40 H40A 0.9900 .
C40 H40B 0.9900 .
C41 N42 1.448(4) .
C41 H41A 0.9900 .
C41 H41B 0.9900 .
C43 C44 1.374(5) .
C43 C48 1.392(5) .
C43 N42 1.405(4) .
C48 C47 1.374(6) .
C48 H48 0.9500 .
C47 C46 1.374(6) .
C47 H47 0.9500 .
C46 C45 1.376(6) .
C46 H46 0.9500 .
C45 C44 1.385(5) .
C45 H45 0.9500 .
C44 H44 0.9500 .
CL MN 2.6080(10) 6_657
CL MN 2.6127(10) .
MN O31 1.864(2) .
MN O11 1.869(2) .
MN N39 2.032(3) .
MN N19 2.034(3) .
MN CL 2.6079(10) 6_557
N22 H22 0.8800 .
N42 H42 0.8800 .

loop_
_geom_torsion_atom_site_label_1
_geom_torsion_atom_site_label_2
_geom_torsion_atom_site_label_3
_geom_torsion_atom_site_label_4
_geom_torsion
_geom_torsion_site_symmetry_1
C27 C26 C25 C24 -2.8(7) .
C27 C28 C23 C24 -2.3(6) .
C27 C28 C23 N22 177.5(4) .
C26 C25 C24 C23 0.9(6) .
C28 C23 C24 C25 1.7(6) .
N22 C23 C24 C25 -178.1(4) .
C25 C26 C27 C28 2.2(7) .
C23 C28 C27 C26 0.3(7) .
O11 C12 C13 C14 -177.5(3) .
C17 C12 C13 C14 0.9(5) .
C12 C13 C14 C15 -0.1(6) .
C13 C14 C15 C16 -0.2(6) .
C14 C15 C16 C17 -0.3(5) .
O11 C12 C17 C16 177.0(3) .
C13 C12 C17 C16 -1.3(5) .
O11 C12 C17 C18 0.5(5) .
C13 C12 C17 C18 -177.8(3) .
C15 C16 C17 C12 1.1(5) .
C15 C16 C17 C18 177.7(3) .
C12 C17 C18 N19 -9.9(5) .
C16 C17 C18 N19 173.6(3) .
N19 C20 C21 N22 -40.9(4) .
O31 C32 C33 C34 177.9(3) .
C37 C32 C33 C34 -0.6(5) .
C32 C33 C34 C35 -1.2(6) .
C33 C34 C35 C36 1.9(6) .
C34 C35 C36 C37 -0.8(6) .
O31 C32 C37 C36 -176.8(3) .
C33 C32 C37 C36 1.6(5) .
O31 C32 C37 C38 2.1(5) .
C33 C32 C37 C38 -179.5(3) .
C35 C36 C37 C32 -1.0(5) .
C35 C36 C37 C38 -179.9(3) .
C32 C37 C38 N39 11.2(5) .
C36 C37 C38 N39 -169.9(3) .
N39 C40 C41 N42 37.1(4) .
C44 C43 C48 C47 -0.1(6) .
N42 C43 C48 C47 -179.9(4) .
C43 C48 C47 C46 -0.6(7) .
C48 C47 C46 C45 0.8(7) .
C47 C46 C45 C44 -0.2(7) .
C48 C43 C44 C45 0.8(6) .
N42 C43 C44 C45 -179.5(4) .
C46 C45 C44 C43 -0.6(6) .
C17 C18 N19 C20 -179.4(3) .
C17 C18 N19 MN -1.4(5) .
C21 C20 N19 C18 99.9(3) .
C21 C20 N19 MN -78.2(3) .
C28 C23 N22 C21 -29.9(5) .
C24 C23 N22 C21 150.0(3) .
C20 C21 N22 C23 -54.3(4) .
C37 C38 N39 C40 176.6(3) .
C37 C38 N39 MN -1.1(5) .
C41 C40 N39 C38 -96.6(3) .
C41 C40 N39 MN 81.1(3) .
C44 C43 N42 C41 19.0(5) .
C48 C43 N42 C41 -161.2(3) .
C40 C41 N42 C43 59.8(4) .
C13 C12 O11 MN -160.6(2) .
C17 C12 O11 MN 21.0(5) .
N39 MN O11 C12 154.4(3) .
N19 MN O11 C12 -24.7(3) .
CL MN O11 C12 63.7(3) 6_557
CL MN O11 C12 -116.9(3) .
C33 C32 O31 MN 155.2(2) .
C37 C32 O31 MN -26.4(5) .
N39 MN O31 C32 28.3(3) .
N19 MN O31 C32 -152.7(3) .
CL MN O31 C32 119.0(3) 6_557
CL MN O31 C32 -60.5(3) .
